data_4027200
loop_
_publ_author_name
'Damien Cartigny'
'Farouk Berhal'
'Takuto Nagano'
'Phannarath Phansavath'
'Tahar Ayad'
'Jean-Pierre Gen\^et'
'Takashi Ohshima'
'Kazushi Mashima'
'Virginie Ratovelomanana-Vidal'

_publ_section_title
;
 General Asymmetric Hydrogenation of 2-Alkyl- and 2-Aryl-Substituted
 Quinoxaline Derivatives Catalyzed by Iridium-Difluorphos: Unusual Halide
 Effect and Synthetic Application
;
_journal_name_full 'Journal of Organic Chemistry'
_journal_page_first 4544
_journal_page_last 4556
_journal_paper_doi 10.1021/jo300455y
_journal_volume 77
_journal_year 2012
_chemical_absolute_configuration ad
_chemical_formula_moiety 'C23 H24 N2 O2 S'
_chemical_formula_sum 'C23 H24 N2 O2 S'
_chemical_formula_weight 392.50
_chemical_name_systematic
;
 ?
;
_space_group_IT_number 19
_symmetry_cell_setting orthorhombic
_symmetry_Int_Tables_number 19
_symmetry_space_group_name_Hall 'P 2ac 2ab'
_symmetry_space_group_name_H-M 'P 21 21 21'
_atom_sites_solution_hydrogens geom
_atom_sites_solution_primary direct
_atom_sites_solution_secondary difmap
_audit_creation_method SHELXL-97
_cell_angle_alpha 90.00
_cell_angle_beta 90.00
_cell_angle_gamma 90.00
_cell_formula_units_Z 4
_cell_length_a 8.413(4)
_cell_length_b 11.5095(13)
_cell_length_c 21.036(3)
_cell_measurement_reflns_used 25
_cell_measurement_temperature 293(2)
_cell_measurement_theta_max 33.2
_cell_measurement_theta_min 10.2
_cell_volume 2036.9(10)
_computing_cell_refinement 'CAD-4 Software:Enraf-Nonius (1989), Delft, The Netherlands'
_computing_data_collection 'CAD-4 Software:Enraf-Nonius (1989), Delft, The Netherlands'
_computing_data_reduction 'XCAD4: Harms, K. & Wocadlo, S. (1995) University of Marburg, Germany.'
_computing_molecular_graphics 'Ortep-3 for Windows (Farrugia, 1997)'
_computing_publication_material 'WinGX publication routines (Farrugia, 1999)'
_computing_structure_refinement 'SHELXL-97 (Sheldrick, 2008)'
_computing_structure_solution 'SIR92 (Giacovazzo et al, 1993)'
_diffrn_ambient_temperature 293(2)
_diffrn_measured_fraction_theta_full 0.992
_diffrn_measured_fraction_theta_max 0.992
_diffrn_measurement_device 'Enraf-Nonius CAD4'
_diffrn_measurement_device_type Serial
_diffrn_measurement_method \w/2\q
_diffrn_radiation_monochromator graphite
_diffrn_radiation_source 'fine-focus sealed tube'
_diffrn_radiation_type CuK\a
_diffrn_radiation_wavelength 1.54184
_diffrn_reflns_av_R_equivalents 0.0447
_diffrn_reflns_av_sigmaI/netI 0.0471
_diffrn_reflns_limit_h_max 10
_diffrn_reflns_limit_h_min 0
_diffrn_reflns_limit_k_max 14
_diffrn_reflns_limit_k_min -14
_diffrn_reflns_limit_l_max 26
_diffrn_reflns_limit_l_min -26
_diffrn_reflns_number 8482
_diffrn_reflns_theta_full 75.87
_diffrn_reflns_theta_max 75.87
_diffrn_reflns_theta_min 4.20
_diffrn_standards_decay_% 0.0(3)
_diffrn_standards_interval_time 60
_diffrn_standards_number 2
_exptl_absorpt_coefficient_mu 1.572
_exptl_absorpt_correction_type none
_exptl_crystal_colour colourless
_exptl_crystal_density_diffrn 1.280
_exptl_crystal_description block
_exptl_crystal_F_000 832
_exptl_crystal_size_max 0.44
_exptl_crystal_size_mid 0.31
_exptl_crystal_size_min 0.29
_refine_diff_density_max 0.167
_refine_diff_density_min -0.321
_refine_diff_density_rms 0.031
_refine_ls_abs_structure_details 'Flack H D (1983), Acta Cryst. A39, 876-881'
_refine_ls_abs_structure_Flack 0.000(17)
_refine_ls_extinction_coef 0.0033(3)
_refine_ls_extinction_expression Fc^*^=kFc[1+0.001xFc^2^\l^3^/sin(2\q)]^-1/4^
_refine_ls_extinction_method SHELXL
_refine_ls_goodness_of_fit_ref 1.032
_refine_ls_hydrogen_treatment mixed
_refine_ls_matrix_type full
_refine_ls_number_parameters 256
_refine_ls_number_reflns 4186
_refine_ls_number_restraints 0
_refine_ls_restrained_S_all 1.032
_refine_ls_R_factor_all 0.0442
_refine_ls_R_factor_gt 0.0375
_refine_ls_shift/su_max 0.001
_refine_ls_shift/su_mean 0.000
_refine_ls_structure_factor_coef Fsqd
_refine_ls_weighting_details 'calc w=1/[\s^2^(Fo^2^)+(0.0513P)^2^+0.1105P] where P=(Fo^2^+2Fc^2^)/3'
_refine_ls_weighting_scheme calc
_refine_ls_wR_factor_gt 0.0972
_refine_ls_wR_factor_ref 0.1023
_reflns_number_gt 3702
_reflns_number_total 4186
_reflns_threshold_expression >2\s(I)
_cod_data_source_file jo300455y_si_001.cif
_cod_data_source_block dc531
_cod_original_cell_volume 2037.1(11)
_cod_database_code 4027200

loop_
_symmetry_equiv_pos_as_xyz
'x, y, z'
'-x+1/2, -y, z+1/2'
'x+1/2, -y+1/2, -z'
'-x, y+1/2, -z+1/2'

loop_
_atom_site_label
_atom_site_type_symbol
_atom_site_fract_x
_atom_site_fract_y
_atom_site_fract_z
_atom_site_U_iso_or_equiv
_atom_site_adp_type
_atom_site_occupancy
_atom_site_symmetry_multiplicity
_atom_site_calc_flag
_atom_site_refinement_flags
N1 N 0.5931(2) 0.35858(15) 0.07079(9) 0.0674(5) Uani 1 1 d .
H1 H 0.502(3) 0.3478(4) 0.0810(4) 0.081 Uiso 1 1 d R
C2 C 0.7136(3) 0.28405(18) 0.09788(8) 0.0572(4) Uani 1 1 d .
H2 H 0.7480 0.3166 0.1387 0.069 Uiso 1 1 calc R
C3 C 0.8541(3) 0.28306(17) 0.05226(9) 0.0567(4) Uani 1 1 d .
H3A H 0.9390 0.2362 0.0700 0.068 Uiso 1 1 calc R
H3B H 0.8220 0.2482 0.0123 0.068 Uiso 1 1 calc R
N4 N 0.9129(2) 0.40194(13) 0.04055(7) 0.0526(3) Uani 1 1 d .
C5 C 0.8253(3) 0.58176(19) -0.01278(9) 0.0642(5) Uani 1 1 d .
H5 H 0.9300 0.5965 -0.0244 0.077 Uiso 1 1 calc R
C6 C 0.7075(3) 0.6581(2) -0.03100(12) 0.0764(6) Uani 1 1 d .
H6 H 0.7328 0.7255 -0.0532 0.092 Uiso 1 1 calc R
C7 C 0.5511(4) 0.6331(2) -0.01588(12) 0.0767(6) Uani 1 1 d .
H7 H 0.4705 0.6835 -0.0284 0.092 Uiso 1 1 calc R
C8 C 0.5144(3) 0.5342(2) 0.01747(11) 0.0700(5) Uani 1 1 d .
H8 H 0.4086 0.5178 0.0267 0.084 Uiso 1 1 calc R
C9 C 0.6324(2) 0.45795(17) 0.03783(8) 0.0544(4) Uani 1 1 d .
C10 C 0.7905(2) 0.48336(17) 0.02264(8) 0.0523(4) Uani 1 1 d .
C11 C 0.6441(3) 0.16298(18) 0.10907(10) 0.0640(5) Uani 1 1 d .
H11A H 0.5465 0.1706 0.1333 0.077 Uiso 1 1 calc R
H11B H 0.6172 0.1289 0.0683 0.077 Uiso 1 1 calc R
C12 C 0.7552(3) 0.0810(2) 0.14420(13) 0.0815(7) Uani 1 1 d .
H12A H 0.8416 0.0587 0.1162 0.098 Uiso 1 1 calc R
H12B H 0.8005 0.1210 0.1805 0.098 Uiso 1 1 calc R
C13 C 0.6698(3) -0.02603(19) 0.16653(9) 0.0631(5) Uani 1 1 d .
C14 C 0.6043(4) -0.0311(2) 0.22622(12) 0.0925(9) Uani 1 1 d .
H14 H 0.6215 0.0302 0.2542 0.111 Uiso 1 1 calc R
C15 C 0.5159(5) -0.1222(3) 0.2455(2) 0.1228(14) Uani 1 1 d .
H15 H 0.4722 -0.1227 0.2862 0.147 Uiso 1 1 calc R
C16 C 0.4910(6) -0.2118(4) 0.2064(3) 0.1357(17) Uani 1 1 d .
H16 H 0.4281 -0.2736 0.2196 0.163 Uiso 1 1 calc R
C17 C 0.5566(6) -0.2134(3) 0.1472(2) 0.1202(14) Uani 1 1 d .
H17 H 0.5406 -0.2767 0.1205 0.144 Uiso 1 1 calc R
C18 C 0.6483(4) -0.1192(2) 0.12703(12) 0.0823(7) Uani 1 1 d .
H18 H 0.6946 -0.1198 0.0869 0.099 Uiso 1 1 calc R
S19 S 1.06454(6) 0.44755(4) 0.08376(2) 0.05617(13) Uani 1 1 d .
O20 O 1.12132(18) 0.55259(14) 0.05542(7) 0.0723(4) Uani 1 1 d .
O21 O 1.17035(18) 0.35089(13) 0.08972(8) 0.0698(4) Uani 1 1 d .
C22 C 0.9907(2) 0.48275(16) 0.15969(9) 0.0541(4) Uani 1 1 d .
C23 C 0.9148(3) 0.58763(17) 0.16869(10) 0.0666(5) Uani 1 1 d .
H23 H 0.9069 0.6409 0.1356 0.080 Uiso 1 1 calc R
C24 C 0.8510(3) 0.6121(2) 0.22746(11) 0.0749(6) Uani 1 1 d .
H24 H 0.7987 0.6824 0.2335 0.090 Uiso 1 1 calc R
C25 C 0.8622(3) 0.5356(2) 0.27772(9) 0.0672(5) Uani 1 1 d .
C26 C 0.9387(3) 0.4308(2) 0.26759(9) 0.0698(5) Uani 1 1 d .
H26 H 0.9468 0.3777 0.3008 0.084 Uiso 1 1 calc R
C27 C 1.0035(3) 0.40359(18) 0.20893(9) 0.0636(5) Uani 1 1 d .
H27 H 1.0550 0.3330 0.2027 0.076 Uiso 1 1 calc R
C28 C 0.7895(3) 0.5636(3) 0.34161(11) 0.0908(8) Uani 1 1 d .
H28A H 0.7805 0.6464 0.3462 0.136 Uiso 1 1 calc R
H28B H 0.8560 0.5334 0.3748 0.136 Uiso 1 1 calc R
H28C H 0.6860 0.5290 0.3444 0.136 Uiso 1 1 calc R

loop_
_atom_site_aniso_label
_atom_site_aniso_U_11
_atom_site_aniso_U_22
_atom_site_aniso_U_33
_atom_site_aniso_U_23
_atom_site_aniso_U_13
_atom_site_aniso_U_12
N1 0.0475(10) 0.0710(10) 0.0838(11) 0.0073(8) 0.0120(8) -0.0058(9)
C2 0.0530(10) 0.0635(10) 0.0550(9) 0.0000(7) 0.0018(8) -0.0091(10)
C3 0.0543(11) 0.0576(9) 0.0582(9) -0.0021(7) 0.0048(8) -0.0043(9)
N4 0.0458(8) 0.0602(8) 0.0518(7) 0.0008(6) 0.0064(6) -0.0020(7)
C5 0.0542(11) 0.0738(13) 0.0647(10) 0.0112(9) 0.0033(9) -0.0044(10)
C6 0.0736(16) 0.0714(13) 0.0841(14) 0.0148(11) -0.0037(12) 0.0006(13)
C7 0.0648(15) 0.0714(13) 0.0941(15) 0.0034(11) -0.0072(12) 0.0115(13)
C8 0.0504(11) 0.0795(14) 0.0801(12) -0.0048(10) 0.0009(9) 0.0026(11)
C9 0.0476(9) 0.0611(9) 0.0545(8) -0.0041(8) 0.0024(7) -0.0025(9)
C10 0.0460(10) 0.0611(10) 0.0499(8) -0.0020(7) 0.0027(7) -0.0003(9)
C11 0.0552(12) 0.0709(11) 0.0657(10) 0.0103(9) -0.0042(9) -0.0151(11)
C12 0.0637(14) 0.0877(16) 0.0932(15) 0.0236(12) -0.0128(12) -0.0155(14)
C13 0.0534(11) 0.0709(12) 0.0649(10) 0.0143(9) -0.0044(8) 0.0040(10)
C14 0.115(2) 0.0863(15) 0.0760(13) 0.0177(12) 0.0201(14) 0.0287(18)
C15 0.115(3) 0.124(3) 0.130(3) 0.068(2) 0.038(2) 0.024(3)
C16 0.108(3) 0.100(2) 0.198(5) 0.083(3) -0.014(3) -0.006(3)
C17 0.135(3) 0.0672(14) 0.158(3) 0.0133(17) -0.066(3) -0.004(2)
C18 0.0875(19) 0.0817(15) 0.0777(13) 0.0024(11) -0.0184(13) 0.0122(15)
S19 0.0407(2) 0.0653(2) 0.0625(2) 0.0029(2) 0.00435(18) -0.0032(2)
O20 0.0544(8) 0.0786(9) 0.0840(9) 0.0169(7) 0.0042(7) -0.0160(9)
O21 0.0486(8) 0.0791(9) 0.0816(9) -0.0031(8) 0.0037(7) 0.0109(7)
C22 0.0469(9) 0.0569(9) 0.0585(9) -0.0026(7) -0.0058(7) -0.0025(8)
C23 0.0752(14) 0.0582(10) 0.0666(10) -0.0037(8) -0.0081(10) 0.0042(11)
C24 0.0717(15) 0.0724(12) 0.0806(13) -0.0196(10) -0.0116(11) 0.0110(13)
C25 0.0530(11) 0.0852(14) 0.0633(10) -0.0146(9) -0.0051(9) -0.0069(12)
C26 0.0720(14) 0.0764(12) 0.0609(10) 0.0033(9) -0.0030(10) -0.0011(13)
C27 0.0621(12) 0.0641(10) 0.0646(10) 0.0003(8) -0.0050(9) 0.0050(11)
C28 0.0740(15) 0.125(2) 0.0737(13) -0.0237(15) 0.0084(12) -0.0045(19)

loop_
_atom_type_symbol
_atom_type_description
_atom_type_scat_dispersion_real
_atom_type_scat_dispersion_imag
_atom_type_scat_source
C C 0.0181 0.0091 'International Tables Vol C Tables 4.2.6.8 and 6.1.1.4'
H H 0.0000 0.0000 'International Tables Vol C Tables 4.2.6.8 and 6.1.1.4'
N N 0.0311 0.0180 'International Tables Vol C Tables 4.2.6.8 and 6.1.1.4'
O O 0.0492 0.0322 'International Tables Vol C Tables 4.2.6.8 and 6.1.1.4'
S S 0.3331 0.5567 'International Tables Vol C Tables 4.2.6.8 and 6.1.1.4'

loop_
_geom_angle_atom_site_label_1
_geom_angle_atom_site_label_2
_geom_angle_atom_site_label_3
_geom_angle
C9 N1 C2 121.54(18)
C9 N1 H1 119.3
C2 N1 H1 118.1
N1 C2 C3 107.48(15)
N1 C2 C11 109.46(18)
C3 C2 C11 112.77(17)
N1 C2 H2 109.0
C3 C2 H2 109.0
C11 C2 H2 109.0
N4 C3 C2 111.01(15)
N4 C3 H3A 109.4
C2 C3 H3A 109.4
N4 C3 H3B 109.4
C2 C3 H3B 109.4
H3A C3 H3B 108.0
C10 N4 C3 113.98(16)
C10 N4 S19 119.26(12)
C3 N4 S19 117.50(13)
C6 C5 C10 121.1(2)
C6 C5 H5 119.4
C10 C5 H5 119.4
C5 C6 C7 119.2(2)
C5 C6 H6 120.4
C7 C6 H6 120.4
C8 C7 C6 120.2(2)
C8 C7 H7 119.9
C6 C7 H7 119.9
C7 C8 C9 121.3(2)
C7 C8 H8 119.3
C9 C8 H8 119.3
N1 C9 C8 120.47(19)
N1 C9 C10 121.10(18)
C8 C9 C10 118.41(19)
C5 C10 C9 119.64(19)
C5 C10 N4 121.30(18)
C9 C10 N4 118.92(16)
C12 C11 C2 113.90(19)
C12 C11 H11A 108.8
C2 C11 H11A 108.8
C12 C11 H11B 108.8
C2 C11 H11B 108.8
H11A C11 H11B 107.7
C13 C12 C11 111.55(19)
C13 C12 H12A 109.3
C11 C12 H12A 109.3
C13 C12 H12B 109.3
C11 C12 H12B 109.3
H12A C12 H12B 108.0
C18 C13 C14 118.0(2)
C18 C13 C12 121.1(2)
C14 C13 C12 120.9(2)
C15 C14 C13 122.0(3)
C15 C14 H14 119.0
C13 C14 H14 119.0
C16 C15 C14 120.0(4)
C16 C15 H15 120.0
C14 C15 H15 120.0
C15 C16 C17 120.7(4)
C15 C16 H16 119.6
C17 C16 H16 119.6
C16 C17 C18 119.4(3)
C16 C17 H17 120.3
C18 C17 H17 120.3
C13 C18 C17 119.8(3)
C13 C18 H18 120.1
C17 C18 H18 120.1
O20 S19 O21 119.09(9)
O20 S19 N4 107.28(9)
O21 S19 N4 106.36(9)
O20 S19 C22 107.55(10)
O21 S19 C22 108.60(9)
N4 S19 C22 107.45(9)
C23 C22 C27 120.65(18)
C23 C22 S19 119.29(15)
C27 C22 S19 120.01(15)
C24 C23 C22 118.88(19)
C24 C23 H23 120.6
C22 C23 H23 120.6
C23 C24 C25 122.1(2)
C23 C24 H24 119.0
C25 C24 H24 119.0
C24 C25 C26 118.06(19)
C24 C25 C28 121.2(2)
C26 C25 C28 120.8(2)
C25 C26 C27 121.2(2)
C25 C26 H26 119.4
C27 C26 H26 119.4
C22 C27 C26 119.2(2)
C22 C27 H27 120.4
C26 C27 H27 120.4
C25 C28 H28A 109.5
C25 C28 H28B 109.5
H28A C28 H28B 109.5
C25 C28 H28C 109.5
H28A C28 H28C 109.5
H28B C28 H28C 109.5

loop_
_geom_bond_atom_site_label_1
_geom_bond_atom_site_label_2
_geom_bond_distance
N1 C9 1.378(2)
N1 C2 1.445(3)
N1 H1 0.8046
C2 C3 1.523(3)
C2 C11 1.529(3)
C2 H2 0.9800
C3 N4 1.476(2)
C3 H3A 0.9700
C3 H3B 0.9700
N4 C10 1.443(2)
N4 S19 1.6520(17)
C5 C6 1.379(3)
C5 C10 1.387(3)
C5 H5 0.9300
C6 C7 1.384(4)
C6 H6 0.9300
C7 C8 1.372(3)
C7 H7 0.9300
C8 C9 1.393(3)
C8 H8 0.9300
C9 C10 1.399(3)
C11 C12 1.520(3)
C11 H11A 0.9700
C11 H11B 0.9700
C12 C13 1.502(3)
C12 H12A 0.9700
C12 H12B 0.9700
C13 C18 1.369(3)
C13 C14 1.372(3)
C14 C15 1.349(5)
C14 H14 0.9300
C15 C16 1.336(6)
C15 H15 0.9300
C16 C17 1.361(6)
C16 H16 0.9300
C17 C18 1.397(5)
C17 H17 0.9300
C18 H18 0.9300
S19 O20 1.4301(16)
S19 O21 1.4304(16)
S19 C22 1.7610(19)
C22 C23 1.379(3)
C22 C27 1.384(3)
C23 C24 1.377(3)
C23 H23 0.9300
C24 C25 1.379(3)
C24 H24 0.9300
C25 C26 1.383(3)
C25 C28 1.511(3)
C26 C27 1.385(3)
C26 H26 0.9300
C27 H27 0.9300
C28 H28A 0.9600
C28 H28B 0.9600
C28 H28C 0.9600
